data_2235165
loop_
_publ_author_name
'Gu, Jing-Chi'
'Zhu, Bi-Xue'
'Zhang, Yun-Qian'

_publ_section_title
;
 2-[Hydroxy(4-methoxyphenyl)methylidene]indane-1,3-dione
;
_journal_coeditor_code NC2275
_journal_issue 6
_journal_name_full 'Acta Crystallographica Section E'
_journal_page_first o1907
_journal_paper_doi 10.1107/S1600536812021824
_journal_volume 68
_journal_year 2012
_chemical_formula_iupac 'C17 H12 O4'
_chemical_formula_moiety 'C17 H12 O4'
_chemical_formula_sum 'C17 H12 O4'
_chemical_formula_weight 280.27
_chemical_name_systematic
;
2-[Hydroxy(4-methoxyphenyl)methylidene]indane-1,3-dione
;
_space_group_IT_number 14
_symmetry_cell_setting monoclinic
_symmetry_space_group_name_Hall '-P 2yn'
_symmetry_space_group_name_H-M 'P 1 21/n 1'
_atom_sites_solution_hydrogens geom
_atom_sites_solution_primary direct
_atom_sites_solution_secondary difmap
_audit_creation_method SHELXL-97
_cell_angle_alpha 90.00
_cell_angle_beta 92.984(8)
_cell_angle_gamma 90.00
_cell_formula_units_Z 4
_cell_length_a 17.779(4)
_cell_length_b 3.8405(9)
_cell_length_c 19.026(4)
_cell_measurement_reflns_used 2311
_cell_measurement_temperature 293(2)
_cell_measurement_theta_max 25.12
_cell_measurement_theta_min 1.53
_cell_volume 1297.3(5)
_computing_cell_refinement 'SAINT (Bruker, 2002)'
_computing_data_collection 'SMART (Bruker, 2002)'
_computing_data_reduction 'SAINT (Bruker, 2002)'
_computing_molecular_graphics 'ORTEP-3 for Windows (Farrugia, 1997)'
_computing_publication_material 'WinGX (Farrugia, 1999)'
_computing_structure_refinement 'SHELXL97 (Sheldrick, 2008)'
_computing_structure_solution 'SHELXS97 (Sheldrick, 2008)'
_diffrn_ambient_temperature 293(2)
_diffrn_measured_fraction_theta_full 0.991
_diffrn_measured_fraction_theta_max 0.991
_diffrn_measurement_device_type 'Bruker SMART CCD area-detector'
_diffrn_measurement_method '\f and \w scan'
_diffrn_radiation_monochromator graphite
_diffrn_radiation_source 'fine-focus sealed tube'
_diffrn_radiation_type MoK\a
_diffrn_radiation_wavelength 0.71073
_diffrn_reflns_av_R_equivalents 0.0770
_diffrn_reflns_av_sigmaI/netI 0.0586
_diffrn_reflns_limit_h_max 19
_diffrn_reflns_limit_h_min -21
_diffrn_reflns_limit_k_max 4
_diffrn_reflns_limit_k_min -4
_diffrn_reflns_limit_l_max 22
_diffrn_reflns_limit_l_min -22
_diffrn_reflns_number 10521
_diffrn_reflns_theta_full 25.12
_diffrn_reflns_theta_max 25.12
_diffrn_reflns_theta_min 1.53
_diffrn_standards_interval_count 0
_diffrn_standards_interval_time 0
_diffrn_standards_number 0
_exptl_absorpt_coefficient_mu 0.103
_exptl_absorpt_correction_T_max 0.9818
_exptl_absorpt_correction_T_min 0.9768
_exptl_absorpt_correction_type multi-scan
_exptl_absorpt_process_details '(SADABS; Bruker, 2005)'
_exptl_crystal_colour colorless
_exptl_crystal_density_diffrn 1.435
_exptl_crystal_density_method 'not measured'
_exptl_crystal_description block
_exptl_crystal_F_000 584
_exptl_crystal_size_max 0.23
_exptl_crystal_size_mid 0.19
_exptl_crystal_size_min 0.18
_refine_diff_density_max 0.205
_refine_diff_density_min -0.169
_refine_ls_extinction_method none
_refine_ls_goodness_of_fit_ref 0.969
_refine_ls_hydrogen_treatment constr
_refine_ls_matrix_type full
_refine_ls_number_parameters 191
_refine_ls_number_reflns 2311
_refine_ls_number_restraints 0
_refine_ls_restrained_S_all 0.969
_refine_ls_R_factor_all 0.0822
_refine_ls_R_factor_gt 0.0486
_refine_ls_shift/su_max 0.000
_refine_ls_shift/su_mean 0.000
_refine_ls_structure_factor_coef Fsqd
_refine_ls_weighting_details 'calc w=1/[\s^2^(Fo^2^)+(0.0678P)^2^+0.0000P] where P=(Fo^2^+2Fc^2^)/3'
_refine_ls_weighting_scheme calc
_refine_ls_wR_factor_gt 0.1144
_refine_ls_wR_factor_ref 0.1270
_reflns_number_gt 1553
_reflns_number_total 2311
_reflns_threshold_expression I>2sigma(I)
_cod_data_source_file nc2275.cif
_cod_data_source_block I
_cod_original_cell_volume 1297.4(5)
_cod_original_sg_symbol_H-M 'P 21/n'
_cod_database_code 2235165
_cod_database_fobs_code 2235165

loop_
_symmetry_equiv_pos_as_xyz
'x, y, z'
'-x+1/2, y+1/2, -z+1/2'
'-x, -y, -z'
'x-1/2, -y-1/2, z-1/2'

loop_
_atom_site_type_symbol
_atom_site_label
_atom_site_fract_x
_atom_site_fract_y
_atom_site_fract_z
_atom_site_U_iso_or_equiv
_atom_site_adp_type
_atom_site_calc_flag
_atom_site_refinement_flags
_atom_site_occupancy
_atom_site_symmetry_multiplicity
C C1 0.51739(13) 0.1113(6) 0.36369(11) 0.0431(6) Uani d . 1 1
C C2 0.44114(13) 0.2488(6) 0.37373(11) 0.0407(6) Uani d . 1 1
C C3 0.40844(16) 0.3680(6) 0.43398(12) 0.0551(7) Uani d . 1 1
H H3 0.4347 0.3647 0.4775 0.066 Uiso calc R 1 1
C C4 0.33527(16) 0.4919(7) 0.42678(14) 0.0561(7) Uani d . 1 1
H H4 0.3119 0.5734 0.4662 0.067 Uiso calc R 1 1
C C5 0.29666(15) 0.4961(6) 0.36209(13) 0.0513(7) Uani d . 1 1
H H5 0.2477 0.5817 0.3587 0.062 Uiso calc R 1 1
C C6 0.32898(13) 0.3762(6) 0.30215(12) 0.0448(6) Uani d . 1 1
H H6 0.3026 0.3810 0.2586 0.054 Uiso calc R 1 1
C C7 0.40147(12) 0.2492(5) 0.30887(10) 0.0370(5) Uani d . 1 1
C C8 0.44965(13) 0.1018(5) 0.25401(11) 0.0366(5) Uani d . 1 1
C C9 0.52302(12) 0.0199(5) 0.28999(10) 0.0353(5) Uani d . 1 1
C C10 0.59134(12) -0.0856(5) 0.26557(11) 0.0374(6) Uani d . 1 1
C C11 0.61151(12) -0.1687(5) 0.19378(10) 0.0338(5) Uani d . 1 1
C C12 0.56158(12) -0.3235(5) 0.14478(11) 0.0375(5) Uani d . 1 1
H H12 0.5125 -0.3693 0.1568 0.045 Uiso calc R 1 1
C C13 0.58354(13) -0.4110(5) 0.07820(11) 0.0378(6) Uani d . 1 1
H H13 0.5495 -0.5174 0.0462 0.045 Uiso calc R 1 1
C C14 0.65592(12) -0.3404(5) 0.05943(10) 0.0363(5) Uani d . 1 1
C C15 0.70668(12) -0.1831(6) 0.10769(11) 0.0401(6) Uani d . 1 1
H H15 0.7552 -0.1315 0.0949 0.048 Uiso calc R 1 1
C C16 0.68528(12) -0.1036(5) 0.17427(11) 0.0391(6) Uani d . 1 1
H H16 0.7201 -0.0057 0.2067 0.047 Uiso calc R 1 1
C C17 0.63265(14) -0.5648(7) -0.05674(12) 0.0503(7) Uani d . 1 1
H H17A 0.6587 -0.6058 -0.0989 0.075 Uiso calc R 1 1
H H17B 0.5915 -0.4073 -0.0667 0.075 Uiso calc R 1 1
H H17C 0.6136 -0.7813 -0.0398 0.075 Uiso calc R 1 1
O O1 0.65026(9) -0.1081(5) 0.31159(8) 0.0537(5) Uani d . 1 1
H H1 0.6368 -0.0636 0.3512 0.081 Uiso calc R 1 1
O O2 0.56922(10) 0.0915(5) 0.40994(8) 0.0609(5) Uani d . 1 1
O O3 0.42812(9) 0.0644(4) 0.19222(8) 0.0477(5) Uani d . 1 1
O O4 0.68340(9) -0.4164(4) -0.00444(7) 0.0470(4) Uani d . 1 1

loop_
_atom_site_aniso_label
_atom_site_aniso_U_11
_atom_site_aniso_U_22
_atom_site_aniso_U_33
_atom_site_aniso_U_12
_atom_site_aniso_U_13
_atom_site_aniso_U_23
C1 0.0489(15) 0.0397(14) 0.0407(13) -0.0010(11) 0.0010(12) 0.0020(10)
C2 0.0521(15) 0.0316(13) 0.0389(12) -0.0033(11) 0.0086(11) 0.0000(10)
C3 0.0693(19) 0.0524(16) 0.0443(14) -0.0007(14) 0.0100(13) 0.0003(12)
C4 0.0665(19) 0.0485(16) 0.0553(16) 0.0035(14) 0.0233(14) -0.0022(12)
C5 0.0532(16) 0.0361(14) 0.0661(18) 0.0039(12) 0.0179(14) 0.0051(12)
C6 0.0484(15) 0.0346(14) 0.0520(14) 0.0016(11) 0.0074(12) 0.0033(10)
C7 0.0459(15) 0.0246(12) 0.0407(12) -0.0029(10) 0.0057(11) 0.0026(9)
C8 0.0479(14) 0.0245(12) 0.0376(13) -0.0026(10) 0.0037(11) 0.0050(9)
C9 0.0403(14) 0.0312(12) 0.0344(12) 0.0012(10) 0.0010(10) -0.0003(9)
C10 0.0414(14) 0.0291(12) 0.0410(12) -0.0007(10) -0.0053(11) 0.0015(9)
C11 0.0369(13) 0.0255(11) 0.0389(12) 0.0034(10) -0.0010(10) 0.0034(9)
C12 0.0366(13) 0.0303(12) 0.0459(13) -0.0029(10) 0.0048(11) 0.0022(10)
C13 0.0431(14) 0.0307(12) 0.0393(12) -0.0037(10) 0.0000(11) -0.0017(9)
C14 0.0418(14) 0.0281(12) 0.0390(12) 0.0042(10) 0.0035(11) 0.0043(9)
C15 0.0336(13) 0.0383(13) 0.0488(13) -0.0013(10) 0.0052(11) 0.0060(10)
C16 0.0379(13) 0.0350(13) 0.0438(13) -0.0011(10) -0.0045(11) 0.0022(10)
C17 0.0592(16) 0.0494(16) 0.0423(13) -0.0001(12) 0.0042(12) -0.0057(11)
O1 0.0471(10) 0.0711(13) 0.0420(9) 0.0095(9) -0.0056(8) -0.0058(8)
O2 0.0582(12) 0.0835(14) 0.0400(9) 0.0096(10) -0.0059(9) -0.0056(8)
O3 0.0501(10) 0.0543(11) 0.0384(9) 0.0066(8) -0.0017(8) -0.0009(7)
O4 0.0474(10) 0.0535(11) 0.0406(9) 0.0002(8) 0.0073(8) -0.0030(7)

loop_
_atom_type_symbol
_atom_type_description
_atom_type_scat_dispersion_real
_atom_type_scat_dispersion_imag
_atom_type_scat_source
C C 0.0033 0.0016 'International Tables Vol C Tables 4.2.6.8 and 6.1.1.4'
H H 0.0000 0.0000 'International Tables Vol C Tables 4.2.6.8 and 6.1.1.4'
O O 0.0106 0.0060 'International Tables Vol C Tables 4.2.6.8 and 6.1.1.4'

loop_
_geom_angle_atom_site_label_1
_geom_angle_atom_site_label_2
_geom_angle_atom_site_label_3
_geom_angle
O2 C1 C9 125.6(2)
O2 C1 C2 125.6(2)
C9 C1 C2 108.71(19)
C7 C2 C3 121.2(2)
C7 C2 C1 108.22(19)
C3 C2 C1 130.6(2)
C4 C3 C2 117.6(2)
C4 C3 H3 121.2
C2 C3 H3 121.2
C5 C4 C3 120.9(2)
C5 C4 H4 119.5
C3 C4 H4 119.5
C4 C5 C6 121.6(2)
C4 C5 H5 119.2
C6 C5 H5 119.2
C7 C6 C5 117.9(2)
C7 C6 H6 121.0
C5 C6 H6 121.0
C6 C7 C2 120.8(2)
C6 C7 C8 129.5(2)
C2 C7 C8 109.7(2)
O3 C8 C9 130.1(2)
O3 C8 C7 123.5(2)
C9 C8 C7 106.35(17)
C10 C9 C1 120.02(19)
C10 C9 C8 132.62(19)
C1 C9 C8 107.00(19)
O1 C10 C9 118.17(18)
O1 C10 C11 112.11(19)
C9 C10 C11 129.68(19)
C12 C11 C16 118.2(2)
C12 C11 C10 122.7(2)
C16 C11 C10 119.01(19)
C13 C12 C11 121.1(2)
C13 C12 H12 119.4
C11 C12 H12 119.4
C14 C13 C12 120.0(2)
C14 C13 H13 120.0
C12 C13 H13 120.0
O4 C14 C13 124.76(19)
O4 C14 C15 115.50(19)
C13 C14 C15 119.7(2)
C16 C15 C14 120.2(2)
C16 C15 H15 119.9
C14 C15 H15 119.9
C15 C16 C11 120.7(2)
C15 C16 H16 119.6
C11 C16 H16 119.6
O4 C17 H17A 109.5
O4 C17 H17B 109.5
H17A C17 H17B 109.5
O4 C17 H17C 109.5
H17A C17 H17C 109.5
H17B C17 H17C 109.5
C10 O1 H1 109.5
C14 O4 C17 117.63(17)

loop_
_geom_bond_atom_site_label_1
_geom_bond_atom_site_label_2
_geom_bond_distance
C1 O2 1.243(3)
C1 C9 1.454(3)
C1 C2 1.476(3)
C2 C7 1.389(3)
C2 C3 1.390(3)
C3 C4 1.385(4)
C3 H3 0.9300
C4 C5 1.378(3)
C4 H4 0.9300
C5 C6 1.382(3)
C5 H5 0.9300
C6 C7 1.378(3)
C6 H6 0.9300
C7 C8 1.496(3)
C8 O3 1.226(2)
C8 C9 1.475(3)
C9 C10 1.384(3)
C10 O1 1.333(2)
C10 C11 1.465(3)
C11 C12 1.387(3)
C11 C16 1.404(3)
C12 C13 1.386(3)
C12 H12 0.9300
C13 C14 1.380(3)
C13 H13 0.9300
C14 O4 1.365(2)
C14 C15 1.392(3)
C15 C16 1.376(3)
C15 H15 0.9300
C16 H16 0.9300
C17 O4 1.427(3)
C17 H17A 0.9600
C17 H17B 0.9600
C17 H17C 0.9600
O1 H1 0.8200

loop_
_geom_hbond_atom_site_label_D
_geom_hbond_atom_site_label_H
_geom_hbond_atom_site_label_A
_geom_hbond_distance_DH
_geom_hbond_distance_HA
_geom_hbond_distance_DA
_geom_hbond_angle_DHA
O1 H1 O2 0.82 1.783 2.539(2) 152.37

loop_
_geom_torsion_atom_site_label_1
_geom_torsion_atom_site_label_2
_geom_torsion_atom_site_label_3
_geom_torsion_atom_site_label_4
_geom_torsion
O2 C1 C2 C7 176.0(2)
C9 C1 C2 C7 -1.1(2)
O2 C1 C2 C3 -3.3(4)
C9 C1 C2 C3 179.6(2)
C7 C2 C3 C4 -0.9(4)
C1 C2 C3 C4 178.3(2)
C2 C3 C4 C5 0.0(4)
C3 C4 C5 C6 0.3(4)
C4 C5 C6 C7 0.3(3)
C5 C6 C7 C2 -1.3(3)
C5 C6 C7 C8 179.4(2)
C3 C2 C7 C6 1.6(3)
C1 C2 C7 C6 -177.80(19)
C3 C2 C7 C8 -179.0(2)
C1 C2 C7 C8 1.6(2)
C6 C7 C8 O3 -2.3(4)
C2 C7 C8 O3 178.4(2)
C6 C7 C8 C9 177.8(2)
C2 C7 C8 C9 -1.6(2)
O2 C1 C9 C10 -3.0(3)
C2 C1 C9 C10 174.07(19)
O2 C1 C9 C8 -177.0(2)
C2 C1 C9 C8 0.1(2)
O3 C8 C9 C10 8.0(4)
C7 C8 C9 C10 -172.1(2)
O3 C8 C9 C1 -179.1(2)
C7 C8 C9 C1 0.9(2)
C1 C9 C10 O1 1.6(3)
C8 C9 C10 O1 173.8(2)
C1 C9 C10 C11 -175.8(2)
C8 C9 C10 C11 -3.6(4)
O1 C10 C11 C12 148.4(2)
C9 C10 C11 C12 -34.1(3)
O1 C10 C11 C16 -28.8(3)
C9 C10 C11 C16 148.8(2)
C16 C11 C12 C13 -0.2(3)
C10 C11 C12 C13 -177.40(18)
C11 C12 C13 C14 -0.8(3)
C12 C13 C14 O4 179.78(18)
C12 C13 C14 C15 0.4(3)
O4 C14 C15 C16 -178.35(18)
C13 C14 C15 C16 1.1(3)
C14 C15 C16 C11 -2.2(3)
C12 C11 C16 C15 1.7(3)
C10 C11 C16 C15 179.00(18)
C13 C14 O4 C17 3.1(3)
C15 C14 O4 C17 -177.49(19)

loop_
_cod_related_entry_id
_cod_related_entry_database
_cod_related_entry_code
1 ChemSpider 1223304
